data_4086747
loop_
_publ_author_name
'Touney, Eric E.'
'Van Hoveln, Ryan'
'Buttke, Carl T.'
'Freidberg, Michael D.'
'Guzei, Ilia A.'
'Schomaker, Jennifer M.'

_publ_section_title
;
 Heteroleptic Nickel Complexes for the Markovnikov-Selective Hydroboration
 of Styrenes
;
_journal_issue 20
_journal_name_full Organometallics
_journal_page_first 3436
_journal_paper_doi 10.1021/acs.organomet.6b00652
_journal_volume 35
_journal_year 2016
_chemical_formula_moiety 'C39 H57 Cl2 N2 Ni P'
_chemical_formula_sum 'C39 H57 Cl2 N2 Ni P'
_chemical_formula_weight 714.44
_space_group_crystal_system monoclinic
_space_group_IT_number 14
_space_group_name_Hall '-P 2ybc'
_space_group_name_H-M_alt 'P 1 21/c 1'
_symmetry_space_group_name_Hall '-P 2ybc'
_symmetry_space_group_name_H-M 'P 1 21/c 1'
_atom_sites_solution_hydrogens geom
_audit_creation_date 2016-08-15
_audit_creation_method
;
Olex2 1.2-dev
(compiled 2016.07.26 svn.r3321 for OlexSys, GUI svn.r5206)
;
_cell_angle_alpha 90
_cell_angle_beta 103.505(5)
_cell_angle_gamma 90
_cell_formula_units_Z 4
_cell_length_a 19.050(3)
_cell_length_b 14.103(3)
_cell_length_c 14.527(3)
_cell_measurement_reflns_used 9543
_cell_measurement_temperature 100(2)
_cell_measurement_theta_max 72.996
_cell_measurement_theta_min 4.426
_cell_volume 3794.9(13)
_computing_cell_refinement 'SAINT v8.34A (Bruker, 2013)'
_computing_data_reduction 'SAINT v8.34A (Bruker, 2013)'
_computing_molecular_graphics 'Olex2 (Dolomanov et al., 2009)'
_computing_publication_material 'Olex2 (Dolomanov et al., 2009)'
_computing_structure_refinement 'ShelXL (Sheldrick, 2015)'
_computing_structure_solution 'SIR2004 (Burla et al., 2007)'
_diffrn_ambient_temperature 100.46
_diffrn_measured_fraction_theta_full 1.000
_diffrn_measured_fraction_theta_max 0.991
_diffrn_measurement_device_type 'Bruker APEX-II CCD'
_diffrn_measurement_method '\w scans'
_diffrn_radiation_type CuK\a
_diffrn_radiation_wavelength 1.54178
_diffrn_reflns_av_R_equivalents 0.0341
_diffrn_reflns_av_unetI/netI 0.0156
_diffrn_reflns_Laue_measured_fraction_full 1.000
_diffrn_reflns_Laue_measured_fraction_max 0.991
_diffrn_reflns_limit_h_max 23
_diffrn_reflns_limit_h_min -23
_diffrn_reflns_limit_k_max 17
_diffrn_reflns_limit_k_min -17
_diffrn_reflns_limit_l_max 17
_diffrn_reflns_limit_l_min -18
_diffrn_reflns_number 85883
_diffrn_reflns_point_group_measured_fraction_full 1.000
_diffrn_reflns_point_group_measured_fraction_max 0.991
_diffrn_reflns_theta_full 67.679
_diffrn_reflns_theta_max 73.638
_diffrn_reflns_theta_min 2.385
_exptl_absorpt_coefficient_mu 2.636
_exptl_absorpt_correction_T_max 0.9164
_exptl_absorpt_correction_T_min 0.6285
_exptl_absorpt_correction_type multi-scan
_exptl_absorpt_process_details
;
SADABS-2014/5 (Bruker,2014/5) was used for absorption correction.
wR2(int) was 0.0534 before and 0.0483 after correction.
The Ratio of minimum to maximum transmission is 0.6858.
The \l/2 correction factor is Not present.
;
_exptl_crystal_colour red
_exptl_crystal_colour_primary red
_exptl_crystal_density_diffrn 1.251
_exptl_crystal_description plate
_exptl_crystal_F_000 1528
_exptl_crystal_size_max 0.226
_exptl_crystal_size_mid 0.193
_exptl_crystal_size_min 0.05
_refine_diff_density_max 0.455
_refine_diff_density_min -0.288
_refine_diff_density_rms 0.051
_refine_ls_extinction_method none
_refine_ls_goodness_of_fit_ref 1.025
_refine_ls_hydrogen_treatment constr
_refine_ls_matrix_type full
_refine_ls_number_parameters 467
_refine_ls_number_reflns 7602
_refine_ls_number_restraints 148
_refine_ls_restrained_S_all 1.025
_refine_ls_R_factor_all 0.0392
_refine_ls_R_factor_gt 0.0332
_refine_ls_shift/su_max 0.001
_refine_ls_shift/su_mean 0.000
_refine_ls_structure_factor_coef Fsqd
_refine_ls_weighting_details 'w=1/[\s^2^(Fo^2^)+(0.0492P)^2^+2.3149P] where P=(Fo^2^+2Fc^2^)/3'
_refine_ls_weighting_scheme calc
_refine_ls_wR_factor_gt 0.0865
_refine_ls_wR_factor_ref 0.0911
_reflns_Friedel_coverage 0.000
_reflns_number_gt 6672
_reflns_number_total 7602
_reflns_threshold_expression 'I > 2\s(I)'
_cod_data_source_file om6b00652_si_004.cif
_cod_data_source_block schomaker58
_cod_depositor_comments 'Adding full bibliography for 4086747--4086749.cif.'
_cod_original_cell_volume 3794.8(12)
_cod_database_code 4086747
_shelx_space_group_comment
;
The symmetry employed for this shelxl refinement is uniquely defined
by the following loop, which should always be used as a source of
symmetry information in preference to the above space-group names.
They are only intended as comments.
;
_shelx_estimated_absorpt_t_max 0.879
_shelx_estimated_absorpt_t_min 0.587
_olex2_refinement_description
;
1. Fixed Uiso
 At 1.2 times of:
  All C(H) groups, All C(H,H) groups
 At 1.5 times of:
  All C(H,H,H) groups
2. Uiso/Uaniso restraints and constraints
Uanis(C23) \\sim Ueq, Uanis(C24) \\sim Ueq, Uanis(C25) \\sim Ueq, Uanis(C26)
\\sim Ueq, Uanis(C27) \\sim Ueq, Uanis(C23A) \\sim Ueq, Uanis(C24A) \\sim Ueq,
Uanis(C25A) \\sim Ueq, Uanis(C26A) \\sim Ueq, Uanis(C27A) \\sim Ueq: with sigma
of 0.02 and sigma for terminal atoms of 0.05
3. Rigid body (RIGU) restrains
 C22, C23, C24, C25, C26, C27, C22A, C23A, C24A, C25A, C26A, C27A
 with sigma for 1-2 distances of 0.004 and sigma for 1-3 distances of 0.004
4. Same fragment restrains
{P1, C22A, C23A, C24A, C25A, C26A, C27A} sigma for 1-2: 0.02, 1-3: 0.04
as
{P1, C22, C23, C24, C25, C26, C27}
5. Others
 Sof(C22A)=Sof(H22A)=Sof(C23A)=Sof(H23C)=Sof(H23D)=Sof(C24A)=Sof(H24C)=
 Sof(H24D)=Sof(C25A)=Sof(H25C)=Sof(H25D)=Sof(C26A)=Sof(H26C)=Sof(H26D)=
 Sof(C27A)=Sof(H27C)=Sof(H27D)=1-FVAR(1)
 Sof(C22)=Sof(H22)=Sof(C23)=Sof(H23A)=Sof(H23B)=Sof(C24)=Sof(H24A)=Sof(H24B)=
 Sof(C25)=Sof(H25A)=Sof(H25B)=Sof(C26)=Sof(H26A)=Sof(H26B)=Sof(C27)=Sof(H27A)=
 Sof(H27B)=FVAR(1)
6.a Ternary CH refined with riding coordinates:
 C22(H22), C22A(H22A), C28(H28), C34(H34)
6.b Secondary CH2 refined with riding coordinates:
 C23(H23A,H23B), C24(H24A,H24B), C25(H25A,H25B), C26(H26A,H26B), C27(H27A,
 H27B), C23A(H23C,H23D), C24A(H24C,H24D), C25A(H25C,H25D), C26A(H26C,H26D),
 C27A(H27C,H27D), C29(H29A,H29B), C30(H30A,H30B), C31(H31A,H31B), C32(H32A,
 H32B), C33(H33A,H33B), C35(H35A,H35B), C36(H36A,H36B), C37(H37A,H37B),
 C38(H38A,H38B), C39(H39A,H39B)
6.c Aromatic/amide H refined with riding coordinates:
 C2(H2), C3(H3), C6(H6), C8(H8), C15(H15), C17(H17)
6.d Idealised Me refined as rotating group:
 C10(H10A,H10B,H10C), C11(H11A,H11B,H11C), C12(H12A,H12B,H12C), C19(H19A,H19B,
 H19C), C20(H20A,H20B,H20C), C21(H21A,H21B,H21C)
;
_shelx_shelxl_version_number 2014/7
_olex2_submission_original_sample_id EET1174
_olex2_submission_special_instructions 'No special instructions were received'

loop_
_space_group_symop_operation_xyz
'x, y, z'
'-x, y+1/2, -z+1/2'
'-x, -y, -z'
'x, -y-1/2, z-1/2'

loop_
_atom_site_label
_atom_site_type_symbol
_atom_site_fract_x
_atom_site_fract_y
_atom_site_fract_z
_atom_site_U_iso_or_equiv
_atom_site_adp_type
_atom_site_occupancy
_atom_site_site_symmetry_order
_atom_site_calc_flag
_atom_site_refinement_flags_posn
_atom_site_refinement_flags_adp
_atom_site_refinement_flags_occupancy
_atom_site_disorder_assembly
_atom_site_disorder_group
Ni1 Ni 0.73138(2) 0.48338(2) 0.32640(2) 0.01889(8) Uani 1 1 d . . . . .
Cl1 Cl 0.68030(2) 0.39135(3) 0.20795(3) 0.02887(10) Uani 1 1 d . . . . .
Cl2 Cl 0.78709(2) 0.56893(3) 0.44508(3) 0.02980(11) Uani 1 1 d . . . . .
N1 N 0.75187(7) 0.32887(10) 0.46784(10) 0.0225(3) Uani 1 1 d . . . . .
N2 N 0.64259(7) 0.37802(9) 0.43310(10) 0.0208(3) Uani 1 1 d . . . . .
C1 C 0.70780(9) 0.39260(11) 0.41316(11) 0.0199(3) Uani 1 1 d . . . . .
C2 C 0.71467(10) 0.27558(13) 0.52158(13) 0.0282(4) Uani 1 1 d . . . . .
H2 H 0.7340 0.2268 0.5652 0.034 Uiso 1 1 calc R . . . .
C3 C 0.64646(9) 0.30638(12) 0.49987(13) 0.0270(4) Uani 1 1 d . . . . .
H3 H 0.6080 0.2837 0.5252 0.032 Uiso 1 1 calc R . . . .
C4 C 0.57691(8) 0.42809(11) 0.39018(11) 0.0201(3) Uani 1 1 d . . . . .
C5 C 0.52609(9) 0.38276(12) 0.31858(12) 0.0229(3) Uani 1 1 d . . . . .
C6 C 0.46298(9) 0.43139(12) 0.27886(12) 0.0249(3) Uani 1 1 d . . . . .
H6 H 0.4277 0.4016 0.2305 0.030 Uiso 1 1 calc R . . . .
C7 C 0.44974(9) 0.52233(12) 0.30756(12) 0.0240(3) Uani 1 1 d . . . . .
C8 C 0.50129(9) 0.56436(11) 0.37950(12) 0.0229(3) Uani 1 1 d . . . . .
H8 H 0.4928 0.6265 0.3997 0.028 Uiso 1 1 calc R . . . .
C9 C 0.56524(9) 0.51803(11) 0.42300(12) 0.0209(3) Uani 1 1 d . . . . .
C10 C 0.61789(9) 0.56449(12) 0.50354(13) 0.0272(4) Uani 1 1 d . . . . .
H10A H 0.6444 0.5157 0.5457 0.041 Uiso 1 1 calc GR . . . .
H10B H 0.5917 0.6050 0.5389 0.041 Uiso 1 1 calc GR . . . .
H10C H 0.6520 0.6031 0.4785 0.041 Uiso 1 1 calc GR . . . .
C11 C 0.53893(10) 0.28521(12) 0.28442(14) 0.0302(4) Uani 1 1 d . . . . .
H11A H 0.5807 0.2866 0.2558 0.045 Uiso 1 1 calc GR . . . .
H11B H 0.4961 0.2643 0.2372 0.045 Uiso 1 1 calc GR . . . .
H11C H 0.5484 0.2411 0.3380 0.045 Uiso 1 1 calc GR . . . .
C12 C 0.37998(10) 0.57195(14) 0.26278(15) 0.0330(4) Uani 1 1 d . . . . .
H12A H 0.3779 0.5835 0.1956 0.049 Uiso 1 1 calc GR . . . .
H12B H 0.3776 0.6326 0.2949 0.049 Uiso 1 1 calc GR . . . .
H12C H 0.3391 0.5321 0.2687 0.049 Uiso 1 1 calc GR . . . .
C13 C 0.82687(8) 0.31525(11) 0.46711(12) 0.0216(3) Uani 1 1 d . . . . .
C14 C 0.84322(9) 0.25878(12) 0.39629(13) 0.0271(4) Uani 1 1 d . . . . .
C15 C 0.91545(10) 0.24985(15) 0.39408(14) 0.0344(4) Uani 1 1 d . . . . .
H15 H 0.9279 0.2127 0.3457 0.041 Uiso 1 1 calc R . . . .
C16 C 0.96987(10) 0.29370(15) 0.46054(16) 0.0380(5) Uani 1 1 d . . . . .
C17 C 0.95138(10) 0.34551(15) 0.53164(15) 0.0386(5) Uani 1 1 d . . . . .
H17 H 0.9886 0.3743 0.5783 0.046 Uiso 1 1 calc R . . . .
C18 C 0.87998(10) 0.35704(13) 0.53736(13) 0.0291(4) Uani 1 1 d . . . . .
C19 C 0.86254(14) 0.41170(18) 0.61773(15) 0.0494(6) Uani 1 1 d . . . . .
H19A H 0.9010 0.4577 0.6417 0.074 Uiso 1 1 calc GR . . . .
H19B H 0.8585 0.3679 0.6686 0.074 Uiso 1 1 calc GR . . . .
H19C H 0.8167 0.4453 0.5954 0.074 Uiso 1 1 calc GR . . . .
C20 C 1.04797(12) 0.2829(2) 0.4556(2) 0.0654(8) Uani 1 1 d . . . . .
H20A H 1.0774 0.3305 0.4963 0.098 Uiso 1 1 calc GR . . . .
H20B H 1.0520 0.2919 0.3902 0.098 Uiso 1 1 calc GR . . . .
H20C H 1.0651 0.2193 0.4772 0.098 Uiso 1 1 calc GR . . . .
C21 C 0.78551(11) 0.20507(15) 0.32811(16) 0.0434(5) Uani 1 1 d . . . . .
H21A H 0.7571 0.1679 0.3634 0.065 Uiso 1 1 calc GR . . . .
H21B H 0.8079 0.1624 0.2900 0.065 Uiso 1 1 calc GR . . . .
H21C H 0.7538 0.2499 0.2864 0.065 Uiso 1 1 calc GR . . . .
P1 P 0.75372(2) 0.58999(3) 0.22116(3) 0.01799(9) Uani 1 1 d D . . . .
C22 C 0.82572(14) 0.5521(2) 0.16335(19) 0.0233(6) Uani 0.864(5) 1 d D U P A 1
H22 H 0.8384 0.6082 0.1284 0.028 Uiso 0.864(5) 1 calc R . P A 1
C23 C 0.89331(16) 0.5266(3) 0.2408(3) 0.0413(9) Uani 0.864(5) 1 d D U P A 1
H23A H 0.9064 0.5809 0.2847 0.050 Uiso 0.864(5) 1 calc R . P A 1
H23B H 0.8824 0.4718 0.2777 0.050 Uiso 0.864(5) 1 calc R . P A 1
C24 C 0.95665(15) 0.5022(3) 0.1983(3) 0.0676(12) Uani 0.864(5) 1 d D U P A 1
H24A H 0.9981 0.4819 0.2492 0.081 Uiso 0.864(5) 1 calc R . P A 1
H24B H 0.9714 0.5593 0.1678 0.081 Uiso 0.864(5) 1 calc R . P A 1
C25 C 0.93674(18) 0.4226(3) 0.1247(3) 0.0645(11) Uani 0.864(5) 1 d D U P A 1
H25A H 0.9777 0.4107 0.0951 0.077 Uiso 0.864(5) 1 calc R . P A 1
H25B H 0.9269 0.3635 0.1563 0.077 Uiso 0.864(5) 1 calc R . P A 1
C26 C 0.87104(17) 0.4498(3) 0.0496(3) 0.0476(10) Uani 0.864(5) 1 d D U P A 1
H26A H 0.8581 0.3972 0.0036 0.057 Uiso 0.864(5) 1 calc R . P A 1
H26B H 0.8822 0.5062 0.0150 0.057 Uiso 0.864(5) 1 calc R . P A 1
C27 C 0.80693(12) 0.47174(17) 0.09265(18) 0.0361(7) Uani 0.864(5) 1 d D U P A 1
H27A H 0.7646 0.4897 0.0419 0.043 Uiso 0.864(5) 1 calc R . P A 1
H27B H 0.7941 0.4145 0.1247 0.043 Uiso 0.864(5) 1 calc R . P A 1
C22A C 0.8200(9) 0.5170(13) 0.1707(11) 0.029(5) Uani 0.136(5) 1 d D U P A 2
H22A H 0.7950 0.4545 0.1568 0.035 Uiso 0.136(5) 1 calc R . P A 2
C23A C 0.8870(9) 0.4925(15) 0.2458(13) 0.035(5) Uani 0.136(5) 1 d D U P A 2
H23C H 0.9066 0.5519 0.2781 0.042 Uiso 0.136(5) 1 calc R . P A 2
H23D H 0.8723 0.4517 0.2935 0.042 Uiso 0.136(5) 1 calc R . P A 2
C24A C 0.9464(8) 0.4438(15) 0.2140(11) 0.039(4) Uani 0.136(5) 1 d D U P A 2
H24C H 0.9375 0.3746 0.2142 0.047 Uiso 0.136(5) 1 calc R . P A 2
H24D H 0.9920 0.4563 0.2613 0.047 Uiso 0.136(5) 1 calc R . P A 2
C25A C 0.9572(9) 0.471(2) 0.1173(12) 0.053(5) Uani 0.136(5) 1 d D U P A 2
H25C H 0.9844 0.5313 0.1228 0.064 Uiso 0.136(5) 1 calc R . P A 2
H25D H 0.9870 0.4216 0.0961 0.064 Uiso 0.136(5) 1 calc R . P A 2
C26A C 0.8878(10) 0.4822(15) 0.0432(12) 0.037(5) Uani 0.136(5) 1 d D U P A 2
H26C H 0.8661 0.4189 0.0262 0.045 Uiso 0.136(5) 1 calc R . P A 2
H26D H 0.8983 0.5105 -0.0145 0.045 Uiso 0.136(5) 1 calc R . P A 2
C27A C 0.8339(8) 0.5449(12) 0.0780(10) 0.041(4) Uani 0.136(5) 1 d D U P A 2
H27C H 0.8521 0.6109 0.0829 0.049 Uiso 0.136(5) 1 calc R . P A 2
H27D H 0.7876 0.5440 0.0299 0.049 Uiso 0.136(5) 1 calc R . P A 2
C28 C 0.67172(8) 0.60454(11) 0.12600(11) 0.0208(3) Uani 1 1 d . . . . .
H28 H 0.6662 0.5433 0.0904 0.025 Uiso 1 1 calc R . . . .
C29 C 0.67144(9) 0.68109(12) 0.05142(12) 0.0243(3) Uani 1 1 d . . . . .
H29A H 0.7155 0.6756 0.0266 0.029 Uiso 1 1 calc R . . . .
H29B H 0.6712 0.7447 0.0803 0.029 Uiso 1 1 calc R . . . .
C30 C 0.60417(10) 0.66909(14) -0.02962(13) 0.0312(4) Uani 1 1 d . . . . .
H30A H 0.6027 0.7208 -0.0762 0.037 Uiso 1 1 calc R . . . .
H30B H 0.6074 0.6082 -0.0622 0.037 Uiso 1 1 calc R . . . .
C31 C 0.53437(10) 0.67072(14) 0.00571(13) 0.0321(4) Uani 1 1 d . . . . .
H31A H 0.5273 0.7348 0.0298 0.039 Uiso 1 1 calc R . . . .
H31B H 0.4928 0.6567 -0.0477 0.039 Uiso 1 1 calc R . . . .
C32 C 0.53692(9) 0.59828(13) 0.08408(13) 0.0290(4) Uani 1 1 d . . . . .
H32A H 0.5380 0.5336 0.0580 0.035 Uiso 1 1 calc R . . . .
H32B H 0.4928 0.6041 0.1086 0.035 Uiso 1 1 calc R . . . .
C33 C 0.60318(8) 0.61292(12) 0.16497(12) 0.0235(3) Uani 1 1 d . . . . .
H33A H 0.6042 0.5645 0.2146 0.028 Uiso 1 1 calc R . . . .
H33B H 0.6013 0.6763 0.1935 0.028 Uiso 1 1 calc R . . . .
C34 C 0.78738(9) 0.70818(11) 0.26766(13) 0.0241(3) Uani 1 1 d . . . . .
H34 H 0.8241 0.6948 0.3277 0.029 Uiso 1 1 calc R . . B .
C35 C 0.72894(9) 0.76760(12) 0.29777(13) 0.0255(4) Uani 1 1 d . . . . .
H35A H 0.6913 0.7852 0.2410 0.031 Uiso 1 1 calc R . . . .
H35B H 0.7059 0.7293 0.3396 0.031 Uiso 1 1 calc R . . . .
C36 C 0.76088(11) 0.85750(13) 0.34980(14) 0.0347(4) Uani 1 1 d . . . . .
H36A H 0.7216 0.8961 0.3649 0.042 Uiso 1 1 calc R . . . .
H36B H 0.7946 0.8399 0.4101 0.042 Uiso 1 1 calc R . . . .
C37 C 0.80068(12) 0.91587(14) 0.29040(16) 0.0395(5) Uani 1 1 d . . . . .
H37A H 0.7661 0.9387 0.2329 0.047 Uiso 1 1 calc R . . . .
H37B H 0.8228 0.9719 0.3270 0.047 Uiso 1 1 calc R . . . .
C38 C 0.85898(11) 0.85731(14) 0.26206(16) 0.0391(5) Uani 1 1 d . . . . .
H38A H 0.8958 0.8390 0.3194 0.047 Uiso 1 1 calc R . . C .
H38B H 0.8830 0.8959 0.2214 0.047 Uiso 1 1 calc R . . C .
C39 C 0.82700(11) 0.76773(13) 0.20833(15) 0.0332(4) Uani 1 1 d . . . D 1
H39A H 0.7931 0.7860 0.1484 0.040 Uiso 1 1 calc R . . D 1
H39B H 0.8662 0.7297 0.1925 0.040 Uiso 1 1 calc R . . D 1

loop_
_atom_site_aniso_label
_atom_site_aniso_U_11
_atom_site_aniso_U_22
_atom_site_aniso_U_33
_atom_site_aniso_U_23
_atom_site_aniso_U_13
_atom_site_aniso_U_12
Ni1 0.02087(15) 0.01524(14) 0.02031(15) 0.00107(10) 0.00430(11) -0.00296(10)
Cl1 0.0413(2) 0.0207(2) 0.0246(2) -0.00278(15) 0.00774(17) -0.01049(16)
Cl2 0.0363(2) 0.0275(2) 0.0228(2) 0.00066(16) 0.00137(16) -0.01365(16)
N1 0.0215(7) 0.0201(7) 0.0268(7) 0.0049(6) 0.0076(5) 0.0022(5)
N2 0.0208(7) 0.0164(6) 0.0261(7) 0.0038(5) 0.0075(5) 0.0011(5)
C1 0.0217(8) 0.0150(7) 0.0228(8) -0.0017(6) 0.0044(6) -0.0006(6)
C2 0.0295(9) 0.0238(8) 0.0340(9) 0.0128(7) 0.0130(7) 0.0042(7)
C3 0.0278(9) 0.0227(8) 0.0340(9) 0.0089(7) 0.0143(7) 0.0028(7)
C4 0.0203(7) 0.0181(8) 0.0236(8) 0.0039(6) 0.0083(6) 0.0007(6)
C5 0.0257(8) 0.0198(8) 0.0253(8) 0.0003(7) 0.0101(7) -0.0029(6)
C6 0.0234(8) 0.0283(9) 0.0224(8) 0.0000(7) 0.0046(6) -0.0053(7)
C7 0.0209(8) 0.0245(8) 0.0274(8) 0.0063(7) 0.0075(6) 0.0001(6)
C8 0.0239(8) 0.0167(7) 0.0298(9) 0.0017(7) 0.0095(7) 0.0011(6)
C9 0.0211(8) 0.0187(8) 0.0241(8) 0.0015(6) 0.0076(6) -0.0026(6)
C10 0.0266(8) 0.0241(8) 0.0301(9) -0.0044(7) 0.0052(7) -0.0022(7)
C11 0.0344(9) 0.0218(8) 0.0362(10) -0.0056(8) 0.0120(8) -0.0050(7)
C12 0.0230(9) 0.0329(10) 0.0416(11) 0.0091(8) 0.0046(8) 0.0011(7)
C13 0.0199(8) 0.0196(8) 0.0253(8) 0.0038(7) 0.0050(6) 0.0012(6)
C14 0.0252(8) 0.0243(8) 0.0304(9) -0.0020(7) 0.0035(7) 0.0026(7)
C15 0.0308(9) 0.0385(11) 0.0359(10) -0.0028(8) 0.0121(8) 0.0076(8)
C16 0.0220(9) 0.0415(11) 0.0515(12) 0.0057(10) 0.0107(8) 0.0003(8)
C17 0.0263(9) 0.0365(11) 0.0455(11) -0.0031(9) -0.0070(8) -0.0044(8)
C18 0.0314(9) 0.0266(9) 0.0263(9) -0.0006(7) 0.0007(7) 0.0030(7)
C19 0.0602(14) 0.0542(14) 0.0260(10) -0.0109(10) -0.0059(9) 0.0172(11)
C20 0.0246(11) 0.0794(19) 0.095(2) 0.0053(17) 0.0193(12) 0.0010(11)
C21 0.0353(10) 0.0342(11) 0.0528(13) -0.0205(10) -0.0058(9) 0.0069(8)
P1 0.01752(18) 0.01659(19) 0.02056(19) 0.00059(15) 0.00585(15) -0.00109(14)
C22 0.0220(11) 0.0188(14) 0.0316(12) -0.0031(10) 0.0112(8) -0.0013(10)
C23 0.0264(13) 0.043(2) 0.0495(17) -0.0156(16) -0.0022(11) 0.0055(13)
C24 0.0245(13) 0.086(3) 0.085(2) -0.040(2) -0.0017(14) 0.0142(15)
C25 0.0379(16) 0.062(2) 0.092(3) -0.0328(19) 0.0133(16) 0.0190(15)
C26 0.0364(15) 0.049(2) 0.0597(19) -0.0296(16) 0.0155(13) 0.0025(13)
C27 0.0268(11) 0.0362(13) 0.0455(14) -0.0184(11) 0.0088(9) -0.0012(9)
C22A 0.021(6) 0.033(11) 0.036(6) 0.007(6) 0.012(4) -0.003(6)
C23A 0.025(6) 0.040(11) 0.040(7) 0.021(6) 0.009(5) 0.005(6)
C24A 0.026(6) 0.046(8) 0.046(7) 0.011(6) 0.008(5) 0.010(6)
C25A 0.030(7) 0.084(13) 0.046(7) 0.016(7) 0.010(5) 0.029(7)
C26A 0.034(7) 0.048(11) 0.031(6) 0.000(6) 0.011(5) 0.029(7)
C27A 0.037(7) 0.053(9) 0.040(6) 0.016(5) 0.022(5) 0.028(6)
C28 0.0205(7) 0.0212(8) 0.0209(7) -0.0002(6) 0.0054(6) -0.0005(6)
C29 0.0249(8) 0.0264(9) 0.0224(8) 0.0038(7) 0.0068(7) 0.0016(6)
C30 0.0349(10) 0.0332(10) 0.0232(8) 0.0031(7) 0.0020(7) 0.0010(8)
C31 0.0255(9) 0.0318(10) 0.0339(10) 0.0002(8) -0.0035(7) 0.0010(7)
C32 0.0214(8) 0.0275(9) 0.0365(10) -0.0041(8) 0.0035(7) -0.0020(7)
C33 0.0195(8) 0.0250(8) 0.0269(8) -0.0003(7) 0.0069(7) -0.0015(6)
C34 0.0233(8) 0.0182(8) 0.0314(9) 0.0010(7) 0.0075(7) -0.0038(6)
C35 0.0287(9) 0.0205(8) 0.0285(9) -0.0010(7) 0.0093(7) -0.0028(7)
C36 0.0423(11) 0.0248(9) 0.0388(10) -0.0045(8) 0.0129(9) -0.0049(8)
C37 0.0516(12) 0.0227(9) 0.0467(12) -0.0009(9) 0.0168(10) -0.0077(8)
C38 0.0386(11) 0.0283(10) 0.0531(12) 0.0038(9) 0.0161(9) -0.0122(8)
C39 0.0359(10) 0.0257(9) 0.0440(11) 0.0023(8) 0.0213(9) -0.0044(7)

loop_
_atom_type_symbol
_atom_type_description
_atom_type_scat_dispersion_real
_atom_type_scat_dispersion_imag
_atom_type_scat_source
C C 0.0181 0.0091 'International Tables Vol C Tables 4.2.6.8 and 6.1.1.4'
H H 0.0000 0.0000 'International Tables Vol C Tables 4.2.6.8 and 6.1.1.4'
Cl Cl 0.3639 0.7018 'International Tables Vol C Tables 4.2.6.8 and 6.1.1.4'
N N 0.0311 0.0180 'International Tables Vol C Tables 4.2.6.8 and 6.1.1.4'
Ni Ni -3.0029 0.5091 'International Tables Vol C Tables 4.2.6.8 and 6.1.1.4'
P P 0.2955 0.4335 'International Tables Vol C Tables 4.2.6.8 and 6.1.1.4'

loop_
_geom_angle_atom_site_label_1
_geom_angle_atom_site_label_2
_geom_angle_atom_site_label_3
_geom_angle
Cl1 Ni1 P1 88.97(2)
Cl2 Ni1 Cl1 176.75(2)
Cl2 Ni1 P1 91.90(2)
C1 Ni1 Cl1 89.51(5)
C1 Ni1 Cl2 89.73(5)
C1 Ni1 P1 177.40(5)
C1 N1 C2 111.15(14)
C1 N1 C13 124.27(13)
C2 N1 C13 124.53(14)
C1 N2 C3 110.93(13)
C1 N2 C4 125.30(13)
C3 N2 C4 123.75(13)
N1 C1 Ni1 128.26(12)
N1 C1 N2 104.33(13)
N2 C1 Ni1 127.41(12)
N1 C2 H2 126.7
C3 C2 N1 106.66(15)
C3 C2 H2 126.7
N2 C3 H3 126.5
C2 C3 N2 106.93(15)
C2 C3 H3 126.5
C5 C4 N2 118.46(14)
C9 C4 N2 119.29(14)
C9 C4 C5 122.22(15)
C4 C5 C11 121.76(15)
C6 C5 C4 117.73(15)
C6 C5 C11 120.50(16)
C5 C6 H6 118.9
C5 C6 C7 122.13(16)
C7 C6 H6 118.9
C6 C7 C12 120.14(16)
C8 C7 C6 118.27(15)
C8 C7 C12 121.57(16)
C7 C8 H8 119.0
C7 C8 C9 121.98(15)
C9 C8 H8 119.0
C4 C9 C8 117.63(15)
C4 C9 C10 122.25(15)
C8 C9 C10 120.10(15)
C9 C10 H10A 109.5
C9 C10 H10B 109.5
C9 C10 H10C 109.5
H10A C10 H10B 109.5
H10A C10 H10C 109.5
H10B C10 H10C 109.5
C5 C11 H11A 109.5
C5 C11 H11B 109.5
C5 C11 H11C 109.5
H11A C11 H11B 109.5
H11A C11 H11C 109.5
H11B C11 H11C 109.5
C7 C12 H12A 109.5
C7 C12 H12B 109.5
C7 C12 H12C 109.5
H12A C12 H12B 109.5
H12A C12 H12C 109.5
H12B C12 H12C 109.5
C14 C13 N1 118.28(15)
C18 C13 N1 119.36(15)
C18 C13 C14 122.34(16)
C13 C14 C21 121.33(16)
C15 C14 C13 117.54(16)
C15 C14 C21 121.04(17)
C14 C15 H15 119.1
C16 C15 C14 121.80(18)
C16 C15 H15 119.1
C15 C16 C20 120.4(2)
C17 C16 C15 118.60(17)
C17 C16 C20 121.0(2)
C16 C17 H17 118.9
C16 C17 C18 122.13(18)
C18 C17 H17 118.9
C13 C18 C17 117.45(17)
C13 C18 C19 122.28(18)
C17 C18 C19 120.26(18)
C18 C19 H19A 109.5
C18 C19 H19B 109.5
C18 C19 H19C 109.5
H19A C19 H19B 109.5
H19A C19 H19C 109.5
H19B C19 H19C 109.5
C16 C20 H20A 109.5
C16 C20 H20B 109.5
C16 C20 H20C 109.5
H20A C20 H20B 109.5
H20A C20 H20C 109.5
H20B C20 H20C 109.5
C14 C21 H21A 109.5
C14 C21 H21B 109.5
C14 C21 H21C 109.5
H21A C21 H21B 109.5
H21A C21 H21C 109.5
H21B C21 H21C 109.5
C22 P1 Ni1 113.15(9)
C22 P1 C34 101.26(10)
C22A P1 Ni1 98.5(5)
C28 P1 Ni1 108.80(5)
C28 P1 C22 106.32(10)
C28 P1 C22A 107.1(5)
C28 P1 C34 109.51(8)
C34 P1 Ni1 117.14(6)
C34 P1 C22A 114.9(6)
P1 C22 H22 107.2
C23 C22 P1 108.53(18)
C23 C22 H22 107.2
C27 C22 P1 116.21(18)
C27 C22 H22 107.2
C27 C22 C23 110.2(2)
C22 C23 H23A 109.4
C22 C23 H23B 109.4
H23A C23 H23B 108.0
C24 C23 C22 111.3(3)
C24 C23 H23A 109.4
C24 C23 H23B 109.4
C23 C24 H24A 109.4
C23 C24 H24B 109.4
C23 C24 C25 111.0(3)
H24A C24 H24B 108.0
C25 C24 H24A 109.4
C25 C24 H24B 109.4
C24 C25 H25A 109.6
C24 C25 H25B 109.6
H25A C25 H25B 108.1
C26 C25 C24 110.3(3)
C26 C25 H25A 109.6
C26 C25 H25B 109.6
C25 C26 H26A 109.4
C25 C26 H26B 109.4
C25 C26 C27 111.3(3)
H26A C26 H26B 108.0
C27 C26 H26A 109.4
C27 C26 H26B 109.4
C22 C27 C26 110.1(2)
C22 C27 H27A 109.6
C22 C27 H27B 109.6
C26 C27 H27A 109.6
C26 C27 H27B 109.6
H27A C27 H27B 108.2
P1 C22A H22A 103.1
C23A C22A P1 111.7(11)
C23A C22A H22A 103.1
C27A C22A P1 118.7(11)
C27A C22A H22A 103.1
C27A C22A C23A 114.5(12)
C22A C23A H23C 108.0
C22A C23A H23D 108.0
H23C C23A H23D 107.2
C24A C23A C22A 117.2(14)
C24A C23A H23C 108.0
C24A C23A H23D 108.0
C23A C24A H24C 108.1
C23A C24A H24D 108.1
C23A C24A C25A 116.7(13)
H24C C24A H24D 107.3
C25A C24A H24C 108.1
C25A C24A H24D 108.1
C24A C25A H25C 108.8
C24A C25A H25D 108.8
H25C C25A H25D 107.7
C26A C25A C24A 113.7(14)
C26A C25A H25C 108.8
C26A C25A H25D 108.8
C25A C26A H26C 109.3
C25A C26A H26D 109.3
C25A C26A C27A 111.8(13)
H26C C26A H26D 107.9
C27A C26A H26C 109.3
C27A C26A H26D 109.3
C22A C27A C26A 115.0(12)
C22A C27A H27C 108.5
C22A C27A H27D 108.5
C26A C27A H27C 108.5
C26A C27A H27D 108.5
H27C C27A H27D 107.5
P1 C28 H28 105.1
C29 C28 P1 118.24(11)
C29 C28 H28 105.1
C29 C28 C33 110.03(13)
C33 C28 P1 112.04(11)
C33 C28 H28 105.1
C28 C29 H29A 109.8
C28 C29 H29B 109.8
C28 C29 C30 109.27(14)
H29A C29 H29B 108.3
C30 C29 H29A 109.8
C30 C29 H29B 109.8
C29 C30 H30A 109.2
C29 C30 H30B 109.2
H30A C30 H30B 107.9
C31 C30 C29 112.08(15)
C31 C30 H30A 109.2
C31 C30 H30B 109.2
C30 C31 H31A 109.4
C30 C31 H31B 109.4
H31A C31 H31B 108.0
C32 C31 C30 111.20(15)
C32 C31 H31A 109.4
C32 C31 H31B 109.4
C31 C32 H32A 109.4
C31 C32 H32B 109.4
C31 C32 C33 111.20(14)
H32A C32 H32B 108.0
C33 C32 H32A 109.4
C33 C32 H32B 109.4
C28 C33 H33A 109.9
C28 C33 H33B 109.9
C32 C33 C28 109.02(14)
C32 C33 H33A 109.9
C32 C33 H33B 109.9
H33A C33 H33B 108.3
P1 C34 H34 105.1
C35 C34 P1 112.44(11)
C35 C34 H34 105.1
C39 C34 P1 117.64(13)
C39 C34 H34 105.1
C39 C34 C35 110.36(14)
C34 C35 H35A 109.4
C34 C35 H35B 109.4
H35A C35 H35B 108.0
C36 C35 C34 111.22(15)
C36 C35 H35A 109.4
C36 C35 H35B 109.4
C35 C36 H36A 109.4
C35 C36 H36B 109.4
H36A C36 H36B 108.0
C37 C36 C35 111.29(16)
C37 C36 H36A 109.4
C37 C36 H36B 109.4
C36 C37 H37A 109.5
C36 C37 H37B 109.5
H37A C37 H37B 108.1
C38 C37 C36 110.72(17)
C38 C37 H37A 109.5
C38 C37 H37B 109.5
C37 C38 H38A 109.4
C37 C38 H38B 109.4
C37 C38 C39 110.95(16)
H38A C38 H38B 108.0
C39 C38 H38A 109.4
C39 C38 H38B 109.4
C34 C39 C38 110.88(16)
C34 C39 H39A 109.5
C34 C39 H39B 109.5
C38 C39 H39A 109.5
C38 C39 H39B 109.5
H39A C39 H39B 108.1

loop_
_geom_bond_atom_site_label_1
_geom_bond_atom_site_label_2
_geom_bond_distance
Ni1 Cl1 2.1932(5)
Ni1 Cl2 2.1678(5)
Ni1 C1 1.9219(16)
Ni1 P1 2.2544(5)
N1 C1 1.354(2)
N1 C2 1.391(2)
N1 C13 1.444(2)
N2 C1 1.356(2)
N2 C3 1.390(2)
N2 C4 1.445(2)
C2 H2 0.9500
C2 C3 1.336(2)
C3 H3 0.9500
C4 C5 1.399(2)
C4 C9 1.391(2)
C5 C6 1.387(2)
C5 C11 1.502(2)
C6 H6 0.9500
C6 C7 1.390(2)
C7 C8 1.389(2)
C7 C12 1.508(2)
C8 H8 0.9500
C8 C9 1.397(2)
C9 C10 1.502(2)
C10 H10A 0.9800
C10 H10B 0.9800
C10 H10C 0.9800
C11 H11A 0.9800
C11 H11B 0.9800
C11 H11C 0.9800
C12 H12A 0.9800
C12 H12B 0.9800
C12 H12C 0.9800
C13 C14 1.393(2)
C13 C18 1.389(2)
C14 C15 1.390(3)
C14 C21 1.502(3)
C15 H15 0.9500
C15 C16 1.386(3)
C16 C17 1.376(3)
C16 C20 1.514(3)
C17 H17 0.9500
C17 C18 1.391(3)
C18 C19 1.500(3)
C19 H19A 0.9800
C19 H19B 0.9800
C19 H19C 0.9800
C20 H20A 0.9800
C20 H20B 0.9800
C20 H20C 0.9800
C21 H21A 0.9800
C21 H21B 0.9800
C21 H21C 0.9800
P1 C22 1.847(2)
P1 C22A 1.904(13)
P1 C28 1.8398(17)
P1 C34 1.8556(17)
C22 H22 1.0000
C22 C23 1.542(3)
C22 C27 1.515(3)
C23 H23A 0.9900
C23 H23B 0.9900
C23 C24 1.518(4)
C24 H24A 0.9900
C24 H24B 0.9900
C24 C25 1.536(4)
C25 H25A 0.9900
C25 H25B 0.9900
C25 C26 1.505(4)
C26 H26A 0.9900
C26 H26B 0.9900
C26 C27 1.528(4)
C27 H27A 0.9900
C27 H27B 0.9900
C22A H22A 1.0000
C22A C23A 1.512(15)
C22A C27A 1.485(15)
C23A H23C 0.9900
C23A H23D 0.9900
C23A C24A 1.486(15)
C24A H24C 0.9900
C24A H24D 0.9900
C24A C25A 1.517(15)
C25A H25C 0.9900
C25A H25D 0.9900
C25A C26A 1.505(15)
C26A H26C 0.9900
C26A H26D 0.9900
C26A C27A 1.528(14)
C27A H27C 0.9900
C27A H27D 0.9900
C28 H28 1.0000
C28 C29 1.529(2)
C28 C33 1.544(2)
C29 H29A 0.9900
C29 H29B 0.9900
C29 C30 1.534(2)
C30 H30A 0.9900
C30 H30B 0.9900
C30 C31 1.533(3)
C31 H31A 0.9900
C31 H31B 0.9900
C31 C32 1.522(3)
C32 H32A 0.9900
C32 H32B 0.9900
C32 C33 1.525(2)
C33 H33A 0.9900
C33 H33B 0.9900
C34 H34 1.0000
C34 C35 1.537(2)
C34 C39 1.524(2)
C35 H35A 0.9900
C35 H35B 0.9900
C35 C36 1.528(2)
C36 H36A 0.9900
C36 H36B 0.9900
C36 C37 1.517(3)
C37 H37A 0.9900
C37 H37B 0.9900
C37 C38 1.516(3)
C38 H38A 0.9900
C38 H38B 0.9900
C38 C39 1.534(3)
C39 H39A 0.9900
C39 H39B 0.9900

loop_
_geom_torsion_atom_site_label_1
_geom_torsion_atom_site_label_2
_geom_torsion_atom_site_label_3
_geom_torsion_atom_site_label_4
_geom_torsion
Ni1 P1 C22 C23 -53.6(2)
Ni1 P1 C22 C27 71.3(2)
Ni1 P1 C28 C29 173.83(11)
Ni1 P1 C28 C33 44.28(12)
Ni1 P1 C34 C35 -71.02(13)
Ni1 P1 C34 C39 159.09(12)
N1 C2 C3 N2 0.1(2)
N1 C13 C14 C15 177.19(16)
N1 C13 C14 C21 -6.2(3)
N1 C13 C18 C17 -177.28(16)
N1 C13 C18 C19 3.5(3)
N2 C4 C5 C6 179.29(14)
N2 C4 C5 C11 -1.3(2)
N2 C4 C9 C8 179.74(14)
N2 C4 C9 C10 -1.5(2)
C1 N1 C2 C3 0.2(2)
C1 N1 C13 C14 -81.7(2)
C1 N1 C13 C18 99.5(2)
C1 N2 C3 C2 -0.3(2)
C1 N2 C4 C5 101.63(19)
C1 N2 C4 C9 -80.3(2)
C2 N1 C1 Ni1 179.81(13)
C2 N1 C1 N2 -0.31(18)
C2 N1 C13 C14 95.4(2)
C2 N1 C13 C18 -83.5(2)
C3 N2 C1 Ni1 -179.77(12)
C3 N2 C1 N1 0.36(18)
C3 N2 C4 C5 -77.1(2)
C3 N2 C4 C9 100.99(19)
C4 N2 C1 Ni1 1.4(2)
C4 N2 C1 N1 -178.50(14)
C4 N2 C3 C2 178.60(16)
C4 C5 C6 C7 0.5(2)
C5 C4 C9 C8 -2.3(2)
C5 C4 C9 C10 176.49(15)
C5 C6 C7 C8 -1.1(2)
C5 C6 C7 C12 -179.46(16)
C6 C7 C8 C9 0.1(2)
C7 C8 C9 C4 1.6(2)
C7 C8 C9 C10 -177.20(16)
C9 C4 C5 C6 1.3(2)
C9 C4 C5 C11 -179.33(15)
C11 C5 C6 C7 -178.93(16)
C12 C7 C8 C9 178.38(16)
C13 N1 C1 Ni1 -2.8(2)
C13 N1 C1 N2 177.08(14)
C13 N1 C2 C3 -177.23(16)
C13 C14 C15 C16 1.2(3)
C14 C13 C18 C17 3.9(3)
C14 C13 C18 C19 -175.26(18)
C14 C15 C16 C17 1.5(3)
C14 C15 C16 C20 -179.6(2)
C15 C16 C17 C18 -1.6(3)
C16 C17 C18 C13 -1.0(3)
C16 C17 C18 C19 178.2(2)
C18 C13 C14 C15 -4.0(3)
C18 C13 C14 C21 172.64(18)
C20 C16 C17 C18 179.5(2)
C21 C14 C15 C16 -175.5(2)
P1 C22 C23 C24 -175.5(2)
P1 C22 C27 C26 178.9(2)
P1 C22A C23A C24A -174.1(14)
P1 C22A C27A C26A -179.9(14)
P1 C28 C29 C30 169.99(12)
P1 C28 C33 C32 -165.07(12)
P1 C34 C35 C36 171.07(12)
P1 C34 C39 C38 -173.15(13)
C22 P1 C28 C29 -63.99(16)
C22 P1 C28 C33 166.45(14)
C22 P1 C34 C35 165.44(14)
C22 P1 C34 C39 35.55(17)
C22 C23 C24 C25 -55.2(5)
C23 C22 C27 C26 -57.1(3)
C23 C24 C25 C26 55.8(5)
C24 C25 C26 C27 -57.6(5)
C25 C26 C27 C22 59.0(4)
C27 C22 C23 C24 56.2(3)
C22A P1 C28 C29 -80.6(6)
C22A P1 C28 C33 149.8(6)
C22A P1 C34 C35 174.1(5)
C22A C23A C24A C25A 34(3)
C23A C22A C27A C26A 44(2)
C23A C24A C25A C26A -41(3)
C24A C25A C26A C27A 49(3)
C25A C26A C27A C22A -52(2)
C27A C22A C23A C24A -35(2)
C28 P1 C22 C23 -172.95(18)
C28 P1 C22 C27 -48.1(2)
C28 P1 C34 C35 53.44(14)
C28 P1 C34 C39 -76.45(15)
C28 C29 C30 C31 55.9(2)
C29 C28 C33 C32 61.24(18)
C29 C30 C31 C32 -53.7(2)
C30 C31 C32 C33 55.1(2)
C31 C32 C33 C28 -58.63(19)
C33 C28 C29 C30 -59.54(18)
C34 P1 C22 C23 72.7(2)
C34 P1 C22 C27 -162.5(2)
C34 P1 C28 C29 44.65(14)
C34 P1 C28 C33 -84.90(13)
C34 C35 C36 C37 55.7(2)
C35 C34 C39 C38 56.0(2)
C35 C36 C37 C38 -56.4(2)
C36 C37 C38 C39 57.0(2)
C37 C38 C39 C34 -57.3(2)
C39 C34 C35 C36 -55.4(2)
